data_2011807
loop_
_publ_author_name
'Ellis, Dianne D.'
'Spek, Anthony L.'

_publ_section_title
'[\h^2^-(<i>E</i>)-But-2-enedinitrile](<i>N</i>,<i>N</i>'-diphenyl-1,7,7-trimethylbicyclo[2.2.1]heptane-2,3-diimine-<i>N</i>,<i>N</i>')palladium(0)'
_journal_issue 3
_journal_name_full 'Acta Crystallographica Section C'
_journal_page_first 235
_journal_page_last 236
_journal_paper_doi 10.1107/S0108270100016401
_journal_volume 57
_journal_year 2001
_chemical_formula_iupac '[Pd(C22 H24 N2 )(C4 H2 N2 )]'
_chemical_formula_moiety 'C26 H26 N4 Pd'
_chemical_formula_sum 'C26 H26 N4 Pd'
_chemical_formula_weight 500.91
_chemical_name_systematic
;
 ?
;
_space_group_IT_number 14
_symmetry_cell_setting monoclinic
_symmetry_space_group_name_Hall '-P 2ybc'
_symmetry_space_group_name_H-M 'P 1 21/c 1'
_audit_creation_method SHELXL97
_cell_angle_alpha 90
_cell_angle_beta 116.024(8)
_cell_angle_gamma 90
_cell_formula_units_Z 4
_cell_length_a 11.8073(13)
_cell_length_b 10.0751(12)
_cell_length_c 21.453(3)
_cell_measurement_reflns_used 25
_cell_measurement_temperature 150(2)
_cell_measurement_theta_max 13.8
_cell_measurement_theta_min 11.4
_cell_volume 2293.3(5)
_computing_cell_refinement 'SET4 (de Boer & Duisenberg, 1984)'
_computing_data_collection 'Locally modified CAD4-Version 5 Software (Enraf-Nonius, 1989)'
_computing_data_reduction 'HELENA (Spek, 1997)'
_computing_molecular_graphics 'PLATON (Spek, 2000)'
_computing_publication_material PLATON
_computing_structure_refinement 'SHELXL97 (Sheldrick, 1997)'
_computing_structure_solution 'DIRDIF99 (Beurskens et al. 1999)'
_diffrn_ambient_temperature 150(2)
_diffrn_measured_fraction_theta_full .999
_diffrn_measured_fraction_theta_max .999
_diffrn_measurement_device_type 'Enraf-Nonius CAD4'
_diffrn_measurement_method \w-2\q
_diffrn_radiation_monochromator graphite
_diffrn_radiation_source 'rotating anode'
_diffrn_radiation_type MoK\a
_diffrn_radiation_wavelength .71073
_diffrn_reflns_av_R_equivalents .076
_diffrn_reflns_av_sigmaI/netI .070
_diffrn_reflns_limit_h_max 15
_diffrn_reflns_limit_h_min -10
_diffrn_reflns_limit_k_max 0
_diffrn_reflns_limit_k_min -13
_diffrn_reflns_limit_l_max 25
_diffrn_reflns_limit_l_min -27
_diffrn_reflns_number 7053
_diffrn_reflns_theta_full 27.46
_diffrn_reflns_theta_max 27.46
_diffrn_reflns_theta_min 1.92
_diffrn_standards_decay_% <1
_diffrn_standards_interval_time 60
_diffrn_standards_number 3
_exptl_absorpt_coefficient_mu .829
_exptl_absorpt_correction_type none
_exptl_crystal_colour orange
_exptl_crystal_density_diffrn 1.451
_exptl_crystal_density_method 'not measured'
_exptl_crystal_description block
_exptl_crystal_F_000 1024
_exptl_crystal_size_max .55
_exptl_crystal_size_mid .25
_exptl_crystal_size_min .25
_refine_diff_density_max .827
_refine_diff_density_min -1.457
_refine_ls_extinction_method none
_refine_ls_goodness_of_fit_ref 1.04
_refine_ls_hydrogen_treatment mixed
_refine_ls_matrix_type full
_refine_ls_number_parameters 317
_refine_ls_number_reflns 5235
_refine_ls_number_restraints 33
_refine_ls_restrained_S_all 1.04
_refine_ls_R_factor_all .051
_refine_ls_R_factor_gt .042
_refine_ls_shift/su_max <0.002
_refine_ls_shift/su_mean .000
_refine_ls_structure_factor_coef Fsqd
_refine_ls_weighting_details 'calc w = 1/[\s^2^(Fo^2^)+(0.0311P)^2^+2.2454P] where P=(Fo^2^+2Fc^2^)/3'
_refine_ls_weighting_scheme calc
_refine_ls_wR_factor_ref .086
_reflns_number_gt 4462
_reflns_number_total 5235
_reflns_threshold_expression I>2\s(I)
_cod_data_source_file gg1030.cif
_cod_data_source_block I
_cod_original_sg_symbol_H-M 'P 21/c'
_cod_database_code 2011807
_cod_database_fobs_code 2011807

loop_
_symmetry_equiv_pos_as_xyz
'x, y, z'
'-x, y+1/2, -z+1/2'
'-x, -y, -z'
'x, -y-1/2, z-1/2'

loop_
_atom_site_label
_atom_site_fract_x
_atom_site_fract_y
_atom_site_fract_z
_atom_site_U_iso_or_equiv
_atom_site_adp_type
_atom_site_calc_flag
_atom_site_refinement_flags
_atom_site_occupancy
_atom_site_disorder_assembly
_atom_site_disorder_group
_atom_site_type_symbol
Pd1 .224795(18) .08720(2) .189247(9) .02215(8) Uani d . 1 A . Pd
N1 .3558(2) .1375(3) .14774(12) .0276(5) Uani d . 1 . . N
N2 .1028(2) .1608(2) .08716(11) .0263(5) Uani d . 1 . . N
N3 .4469(3) .1934(3) .37370(14) .0420(7) Uani d . 1 . . N
N4 .0082(3) -.1524(4) .23466(16) .0575(10) Uani d . 1 A . N
C1 .3036(4) .1966(4) .08894(19) .0288(9) Uani d PD .872(4) A 1 C
C2 .3455(4) .2694(4) .04120(19) .0364(8) Uani d PD .872(4) A 1 C
C3 .3040(5) .1768(4) -.0232(2) .0451(11) Uani d PD .872(4) A 1 C
H3A .3393 .2079 -.0549 .054 Uiso calc PR .872(4) A 1 H
H3B .3323 .0845 -.0089 .054 Uiso calc PR .872(4) A 1 H
C4 .1599(5) .1851(4) -.0584(2) .0449(11) Uani d PD .872(4) A 1 C
H4A .1216 .0969 -.0603 .054 Uiso calc PR .872(4) A 1 H
H4B .1286 .2206 -.1061 .054 Uiso calc PR .872(4) A 1 H
C5 .1303(4) .2817(4) -.01120(17) .0369(9) Uani d PD .872(4) A 1 C
H5 .0444 .3225 -.0327 .044 Uiso calc PR .872(4) A 1 H
C6 .1631(4) .2064(3) .05521(16) .0279(8) Uani d PD .872(4) A 1 C
C7 .2395(4) .3787(4) .0129(2) .0404(9) Uani d PD .872(4) A 1 C
C8 .2408(12) .4581(10) -.0483(5) .0616(17) Uani d PD .872(4) A 1 C
H8A .2516 .3970 -.0808 .092 Uiso calc PR .872(4) A 1 H
H8B .3107 .5217 -.0307 .092 Uiso calc PR .872(4) A 1 H
H8C .1610 .5061 -.0721 .092 Uiso calc PR .872(4) A 1 H
C9 .2453(6) .4725(4) .0708(2) .0499(11) Uani d PD .872(4) A 1 C
H9A .1724 .5322 .0525 .075 Uiso calc PR .872(4) A 1 H
H9B .3231 .5248 .0878 .075 Uiso calc PR .872(4) A 1 H
H9C .2442 .4201 .1090 .075 Uiso calc PR .872(4) A 1 H
C10 .4758(3) .3160(4) .0671(2) .0371(8) Uani d PD .872(4) A 1 C
H10A .4955 .3750 .1069 .056 Uiso calc PR .872(4) A 1 H
H10B .4861 .3643 .0303 .056 Uiso calc PR .872(4) A 1 H
H10C .5331 .2397 .0816 .056 Uiso calc PR .872(4) A 1 H
C1B .160(2) .238(2) .0699(12) .028(2) Uiso d PD .128(4) A 2 C
C2B .1287(15) .3485(17) .0188(8) .028(2) Uiso d PD .128(4) A 2 C
C3B .1769(19) .4753(19) .0619(11) .028(2) Uiso d PD .128(4) A 2 C
H3B1 .1458 .4817 .0978 .034 Uiso calc PR .128(4) A 2 H
H3B2 .1495 .5551 .0320 .034 Uiso calc PR .128(4) A 2 H
C4B .3246(19) .4610(19) .0961(10) .028(2) Uiso d PD .128(4) A 2 C
H4B1 .3650 .5374 .0847 .034 Uiso calc PR .128(4) A 2 H
H4B2 .3600 .4514 .1471 .034 Uiso calc PR .128(4) A 2 H
C5B .3390(16) .3324(19) .0614(9) .028(2) Uiso d PD .128(4) A 2 C
H5B .4240 .3199 .0627 .034 Uiso calc PR .128(4) A 2 H
C6B .302(2) .225(3) .0987(15) .028(2) Uiso d PD .128(4) A 2 C
C7B .2326(16) .3250(18) -.0087(8) .028(2) Uiso d PD .128(4) A 2 C
C8B .232(5) .454(4) -.0492(19) .028(2) Uiso d PD .128(4) A 2 C
H8B1 .2246 .4310 -.0951 .042 Uiso calc PR .128(4) A 2 H
H8B2 .3100 .5037 -.0233 .042 Uiso calc PR .128(4) A 2 H
H8B3 .1596 .5097 -.0545 .042 Uiso calc PR .128(4) A 2 H
C9B .215(3) .197(2) -.0481(13) .028(2) Uiso d PD .128(4) A 2 C
H9B1 .2871 .1824 -.0581 .042 Uiso calc PR .128(4) A 2 H
H9B2 .1376 .2028 -.0918 .042 Uiso calc PR .128(4) A 2 H
H9B3 .2075 .1237 -.0202 .042 Uiso calc PR .128(4) A 2 H
C10B .0267(16) .3510(17) -.0479(8) .028(2) Uiso d PD .128(4) A 2 C
H10D .0210 .4285 -.0768 .042 Uiso d PR .128(4) A 2 H
H10E -.0354 .3592 -.0294 .042 Uiso d PRD .128(4) A 2 H
H10F .0096 .2703 -.0761 .042 Uiso d PRD .128(4) A 2 H
C11 .4901(3) .1218(3) .18427(15) .0304(6) Uani d . 1 A . C
C12 .5497(3) .0231(4) .1663(2) .0440(8) Uani d . 1 . . C
H12 .5021 -.0348 .1289 .053 Uiso calc R 1 A . H
C13 .6788(4) .0071(4) .2021(2) .0516(9) Uani d . 1 A . C
H13 .7199 -.0614 .1894 .062 Uiso calc R 1 . . H
C14 .7474(3) .0906(4) .25625(19) .0473(9) Uani d . 1 . . C
H14 .8363 .0805 .2807 .057 Uiso calc R 1 A . H
C15 .6877(4) .1886(4) .27494(17) .0473(9) Uani d . 1 A . C
H15 .7356 .2466 .3122 .057 Uiso calc R 1 . . H
C16 .5574(3) .2039(4) .23984(15) .0385(7) Uani d . 1 . . C
H16 .5156 .2696 .2539 .046 Uiso calc R 1 A . H
C17 -.0322(3) .1677(3) .05820(14) .0277(6) Uani d . 1 A . C
C18 -.0848(3) .1911(3) .10305(15) .0330(6) Uani d . 1 . . C
H18 -.0320 .2022 .1512 .040 Uiso calc R 1 A . H
C19 -.2150(3) .1984(3) .07812(17) .0386(7) Uani d . 1 A . C
H19 -.2516 .2151 .1089 .046 Uiso calc R 1 . . H
C20 -.2905(3) .1809(3) .00783(17) .0383(7) Uani d . 1 . . C
H20 -.3795 .1870 -.0098 .046 Uiso calc R 1 A . H
C21 -.2380(3) .1549(3) -.03645(16) .0378(8) Uani d . 1 A . C
H21 -.2911 .1424 -.0844 .045 Uiso calc R 1 . . H
C22 -.1080(3) .1467(3) -.01225(15) .0330(7) Uani d . 1 . . C
H22 -.0718 .1271 -.0430 .040 Uiso calc RD 1 A . H
C23 .3771(3) .1190(3) .33632(14) .0297(6) Uani d . 1 A . C
C24 .2913(3) .0241(3) .28937(13) .0275(6) Uani d . 1 . . C
H24 .3162 -.0663 .2956 .033 Uiso d R 1 A . H
C25 .1575(3) .0477(3) .26053(13) .0280(6) Uani d . 1 A . C
H25 .1238 .1236 .2719 .034 Uiso d R 1 . . H
C26 .0750(3) -.0644(4) .24611(15) .0365(7) Uani d . 1 . . C

loop_
_atom_site_aniso_label
_atom_site_aniso_U_11
_atom_site_aniso_U_22
_atom_site_aniso_U_33
_atom_site_aniso_U_12
_atom_site_aniso_U_13
_atom_site_aniso_U_23
Pd1 .02105(10) .02605(11) .01807(10) -.00027(8) .00739(8) .00115(8)
N1 .0258(11) .0327(12) .0266(11) -.0045(10) .0136(9) -.0025(10)
N2 .0258(11) .0261(12) .0217(10) -.0006(10) .0055(9) .0022(9)
N3 .0375(14) .0483(17) .0341(14) -.0054(13) .0100(12) -.0060(12)
N4 .0497(18) .070(2) .0420(17) -.0257(19) .0106(14) .0098(16)
C1 .0341(17) .028(2) .0268(18) -.0054(15) .0157(14) -.0047(15)
C2 .047(2) .0293(18) .044(2) -.0091(16) .0293(17) -.0048(16)
C3 .081(3) .0292(19) .046(2) -.006(2) .047(2) -.0041(16)
C4 .073(3) .036(2) .0299(19) -.012(2) .027(2) -.0034(15)
C5 .050(2) .0315(19) .0282(17) -.0006(16) .0163(16) .0074(14)
C6 .0352(17) .0241(17) .0217(16) -.0021(14) .0101(14) -.0002(12)
C7 .055(2) .0271(18) .049(2) -.0018(17) .032(2) -.0011(16)
C8 .072(4) .047(3) .081(3) .003(3) .046(3) .028(3)
C9 .068(3) .030(2) .063(3) -.007(2) .039(3) -.0131(19)
C10 .0309(17) .039(2) .049(2) -.0042(15) .0250(16) .0034(16)
C11 .0247(13) .0365(16) .0297(14) -.0060(12) .0115(11) .0022(12)
C12 .0344(16) .0413(19) .057(2) -.0046(15) .0206(16) -.0098(16)
C13 .0370(18) .047(2) .070(2) .0057(16) .0229(18) -.0012(19)
C14 .0287(15) .060(2) .0498(19) .0007(16) .0141(15) .0126(18)
C15 .0380(17) .066(2) .0302(16) -.0093(18) .0079(14) -.0014(16)
C16 .0347(16) .0497(19) .0292(14) -.0038(14) .0123(13) -.0069(13)
C17 .0278(13) .0221(13) .0258(13) .0006(11) .0051(11) .0057(10)
C18 .0305(15) .0334(15) .0296(14) .0062(13) .0079(12) .0029(12)
C19 .0329(16) .0368(17) .0422(17) .0060(13) .0127(14) .0027(14)
C20 .0245(14) .0331(16) .0436(17) .0015(12) .0022(13) .0074(14)
C21 .0330(15) .0337(17) .0306(15) -.0095(13) -.0007(13) .0075(13)
C22 .0376(16) .0309(15) .0249(13) -.0093(13) .0086(12) .0028(12)
C23 .0267(13) .0387(17) .0208(12) .0016(12) .0079(11) .0033(11)
C24 .0287(14) .0299(14) .0198(12) .0011(12) .0068(11) .0025(11)
C25 .0286(13) .0346(15) .0201(12) .0016(12) .0102(11) .0041(11)
C26 .0324(15) .050(2) .0234(13) -.0066(14) .0090(12) .0094(13)

loop_
_atom_type_symbol
_atom_type_description
_atom_type_scat_dispersion_real
_atom_type_scat_dispersion_imag
_atom_type_scat_source
C C .0033 .0016 'International Tables Vol C Tables 4.2.6.8 and 6.1.1.4'
H H .0000 .0000 'International Tables Vol C Tables 4.2.6.8 and 6.1.1.4'
N N .0061 .0033 'International Tables Vol C Tables 4.2.6.8 and 6.1.1.4'
Pd Pd -.9988 1.0072 'International Tables Vol C Tables 4.2.6.8 and 6.1.1.4'

loop_
_geom_angle_atom_site_label_1
_geom_angle_atom_site_label_2
_geom_angle_atom_site_label_3
_geom_angle
_geom_angle_publ_flag
C24 Pd1 C25 41.31(11) y
C24 Pd1 N1 119.61(11) ?
C25 Pd1 N1 159.63(10) y
C24 Pd1 N2 162.56(11) y
C25 Pd1 N2 121.33(11) ?
N1 Pd1 N2 77.31(9) y
C1 N1 C6B 16.1(15) ?
C1 N1 C11 121.8(3) ?
C6B N1 C11 123.2(11) ?
C1 N1 Pd1 113.2(2) ?
C6B N1 Pd1 107.8(12) ?
C11 N1 Pd1 124.65(19) ?
C1B N2 C6 21.2(13) ?
C1B N2 C17 120.5(11) ?
C6 N2 C17 121.8(3) ?
C1B N2 Pd1 108.8(11) ?
C6 N2 Pd1 112.9(2) ?
C17 N2 Pd1 125.17(19) ?
N1 C1 C6 117.4(3) ?
N1 C1 C2 137.3(4) ?
C6 C1 C2 105.3(3) ?
C10 C2 C1 120.0(3) ?
C10 C2 C3 113.4(4) ?
C1 C2 C3 104.0(3) ?
C10 C2 C7 116.6(3) ?
C1 C2 C7 99.2(3) ?
C3 C2 C7 100.9(3) ?
C4 C3 C2 104.7(3) ?
C4 C3 H3A 110.8 ?
C2 C3 H3A 110.8 ?
C4 C3 H3B 110.8 ?
C2 C3 H3B 110.8 ?
H3A C3 H3B 108.9 ?
C3 C4 C5 103.5(3) ?
C3 C4 H4A 111.1 ?
C5 C4 H4A 111.1 ?
C3 C4 H4B 111.1 ?
C5 C4 H4B 111.1 ?
H4A C4 H4B 109.0 ?
C6 C5 C7 100.1(3) ?
C6 C5 C4 105.3(3) ?
C7 C5 C4 103.0(4) ?
C6 C5 H5 115.5 ?
C7 C5 H5 115.5 ?
C4 C5 H5 115.5 ?
C6 C5 H10F 125.9 ?
C7 C5 H10F 133.3 ?
C4 C5 H10F 74.9 ?
H5 C5 H10F 40.9 ?
N2 C6 C1 118.7(3) ?
N2 C6 C5 136.0(4) ?
C1 C6 C5 105.2(3) ?
C5 C7 C9 113.6(4) ?
C5 C7 C8 111.6(5) ?
C9 C7 C8 110.8(6) ?
C5 C7 C2 95.4(3) ?
C9 C7 C2 111.8(4) ?
C8 C7 C2 112.8(6) ?
N2 C1B C2B 136.3(19) ?
N2 C1B C6B 119.6(17) ?
C2B C1B C6B 103.8(15) ?
C10B C2B C1B 125.9(16) ?
C10B C2B C3B 121.5(15) ?
C1B C2B C3B 105.8(15) ?
C10B C2B C7B 94.6(12) ?
C1B C2B C7B 100.2(13) ?
C3B C2B C7B 101.8(13) ?
C2B C3B C4B 104.3(13) ?
C2B C3B H3B1 110.9 ?
C4B C3B H3B1 110.9 ?
C2B C3B H3B2 110.9 ?
C4B C3B H3B2 110.9 ?
H3B1 C3B H3B2 108.9 ?
C5B C4B C3B 100.7(13) ?
C5B C4B H4B1 111.6 ?
C3B C4B H4B1 111.6 ?
C5B C4B H4B2 111.6 ?
C3B C4B H4B2 111.6 ?
H4B1 C4B H4B2 109.4 ?
C7B C5B C6B 100.7(14) ?
C7B C5B C4B 108.0(13) ?
C6B C5B C4B 103.0(16) ?
C7B C5B H5B 114.6 ?
C6B C5B H5B 114.6 ?
C4B C5B H5B 114.6 ?
N1 C6B C1B 116.7(18) ?
N1 C6B C5B 139(2) ?
C1B C6B C5B 104.4(15) ?
C5B C7B C9B 117.6(16) ?
C5B C7B C8B 109(2) ?
C9B C7B C8B 116(2) ?
C5B C7B C2B 93.7(11) ?
C9B C7B C2B 113.2(16) ?
C8B C7B C2B 105(2) ?
C7B C8B H8B1 109.5 ?
C7B C8B H8B2 109.5 ?
H8B1 C8B H8B2 109.5 ?
C7B C8B H8B3 109.5 ?
H8B1 C8B H8B3 109.5 ?
H8B2 C8B H8B3 109.5 ?
C7B C9B H9B1 109.5 ?
C7B C9B H9B2 109.5 ?
H9B1 C9B H9B2 109.5 ?
C7B C9B H9B3 109.5 ?
H9B1 C9B H9B3 109.5 ?
H9B2 C9B H9B3 109.5 ?
C2B C10B H10D 116.5 ?
C2B C10B H10E 92.7 ?
H10D C10B H10E 109.5 ?
C2B C10B H10F 117.7 ?
H10D C10B H10F 109.5 ?
H10E C10B H10F 109.5 ?
C12 C11 C16 120.5(3) ?
C12 C11 N1 120.5(3) ?
C16 C11 N1 119.0(3) ?
C11 C12 C13 120.4(3) ?
C11 C12 H12 119.8 ?
C13 C12 H12 119.8 ?
C14 C13 C12 119.8(4) ?
C14 C13 H13 120.1 ?
C12 C13 H13 120.1 ?
C15 C14 C13 120.0(3) ?
C15 C14 H14 120.0 ?
C13 C14 H14 120.0 ?
C14 C15 C16 120.6(3) ?
C14 C15 H15 119.7 ?
C16 C15 H15 119.7 ?
C11 C16 C15 118.8(3) ?
C11 C16 H16 120.6 ?
C15 C16 H16 120.6 ?
C18 C17 C22 120.8(3) ?
C18 C17 N2 117.5(2) ?
C22 C17 N2 121.7(3) ?
C17 C18 C19 120.2(3) ?
C17 C18 H18 119.9 ?
C19 C18 H18 119.9 ?
C20 C19 C18 119.2(3) ?
C20 C19 H19 120.4 ?
C18 C19 H19 120.4 ?
C21 C20 C19 120.6(3) ?
C21 C20 H20 119.7 ?
C19 C20 H20 119.7 ?
C20 C21 C22 121.0(3) ?
C20 C21 H21 119.5 ?
C22 C21 H21 119.5 ?
C21 C22 C17 118.3(3) ?
C21 C22 H22 120.8 ?
C17 C22 H22 120.8 ?
N3 C23 C24 179.0(3) y
C23 C24 C25 119.7(3) y
C23 C24 Pd1 111.0(2) ?
C25 C24 Pd1 69.71(15) ?
C23 C24 H24 117.4 ?
C25 C24 H24 115.6 ?
Pd1 C24 H24 113.6 ?
C26 C25 C24 118.4(3) y
C26 C25 Pd1 116.2(2) ?
C24 C25 Pd1 68.99(17) ?
C26 C25 H25 111.7 ?
C24 C25 H25 122.1 ?
Pd1 C25 H25 112.5 ?
N4 C26 C25 179.1(4) y

loop_
_geom_bond_atom_site_label_1
_geom_bond_atom_site_label_2
_geom_bond_site_symmetry_2
_geom_bond_distance
_geom_bond_publ_flag
Pd1 C24 . 2.037(3) y
Pd1 C25 . 2.047(3) y
Pd1 N1 . 2.157(2) y
Pd1 N2 . 2.157(2) y
N1 C1 . 1.281(5) y
N1 C6B . 1.31(2) ?
N1 C11 . 1.436(4) ?
N2 C1B . 1.19(2) ?
N2 C6 . 1.271(5) y
N2 C17 . 1.436(4) ?
N3 C23 . 1.142(4) ?
N4 C26 . 1.139(5) ?
C1 C6 . 1.495(5) y
C1 C2 . 1.509(5) ?
C2 C10 . 1.465(5) ?
C2 C3 . 1.558(5) ?
C2 C7 . 1.575(6) ?
C3 C4 . 1.531(7) ?
C3 H3A . .9900 ?
C3 H3B . .9900 ?
C4 C5 . 1.552(6) ?
C4 H4A . .9900 ?
C4 H4B . .9900 ?
C5 C6 . 1.507(5) ?
C5 C7 . 1.517(6) ?
C5 H5 . 1.0000 ?
C5 H10F . 1.4967 ?
C7 C9 . 1.538(6) ?
C7 C8 . 1.542(7) ?
C8 H8A . .9800 ?
C8 H8B . .9800 ?
C8 H8C . .9800 ?
C9 H9A . .9800 ?
C9 H9B . .9800 ?
C9 H9C . .9800 ?
C10 H10A . .9800 ?
C10 H10B . .9800 ?
C10 H10C . .9800 ?
C1B C2B . 1.490(17) ?
C1B C6B . 1.511(18) ?
C2B C10B . 1.410(16) ?
C2B C3B . 1.533(17) ?
C2B C7B . 1.595(17) ?
C3B C4B . 1.574(18) ?
C3B H3B1 . .9900 ?
C3B H3B2 . .9900 ?
C4B C5B . 1.540(18) ?
C4B H4B1 . .9900 ?
C4B H4B2 . .9900 ?
C5B C7B . 1.480(16) ?
C5B C6B . 1.520(18) ?
C5B H5B . 1.0000 ?
C7B C9B . 1.502(17) ?
C7B C8B . 1.563(18) ?
C8B H8B1 . .9800 ?
C8B H8B2 . .9800 ?
C8B H8B3 . .9800 ?
C9B H9B1 . .9800 ?
C9B H9B2 . .9800 ?
C9B H9B3 . .9800 ?
C10B H10D . .9800 ?
C10B H10E . .9800 ?
C10B H10F . .9800 ?
C11 C12 . 1.368(5) ?
C11 C16 . 1.381(4) ?
C12 C13 . 1.383(5) ?
C12 H12 . .9500 ?
C13 C14 . 1.374(6) ?
C13 H13 . .9500 ?
C14 C15 . 1.372(6) ?
C14 H14 . .9500 ?
C15 C16 . 1.393(5) ?
C15 H15 . .9500 ?
C16 H16 . .9500 ?
C17 C18 . 1.375(5) ?
C17 C22 . 1.394(4) ?
C18 C19 . 1.390(5) ?
C18 H18 . .9500 ?
C19 C20 . 1.386(4) ?
C19 H19 . .9500 ?
C20 C21 . 1.368(5) ?
C20 H20 . .9500 ?
C21 C22 . 1.390(5) ?
C21 H21 . .9500 ?
C22 H22 . .9500 ?
C23 C24 . 1.435(4) y
C24 C25 . 1.441(4) y
C24 H24 . .9490 ?
C25 C26 . 1.433(4) y
C25 H25 . .9426 ?

loop_
_geom_hbond_atom_site_label_D
_geom_hbond_atom_site_label_H
_geom_hbond_atom_site_label_A
_geom_hbond_site_symmetry_A
_geom_hbond_distance_DH
_geom_hbond_distance_HA
_geom_hbond_distance_DA
_geom_hbond_angle_DHA
_geom_hbond_publ_flag
C3 H3A N3 4_565 .99 2.58 3.566(6) 173.5 n
C4 H4B N4 3 .99 2.60 3.429(5) 141.1 n

loop_
_geom_torsion_atom_site_label_1
_geom_torsion_atom_site_label_2
_geom_torsion_atom_site_label_3
_geom_torsion_atom_site_label_4
_geom_torsion
_geom_torsion_publ_flag
C24 Pd1 N1 C1 -168.8(2) ?
C25 Pd1 N1 C1 -151.0(3) ?
N2 Pd1 N1 C1 6.7(2) ?
C24 Pd1 N1 C6B -152.6(15) ?
C25 Pd1 N1 C6B -134.8(15) ?
N2 Pd1 N1 C6B 22.9(15) ?
C24 Pd1 N1 C11 4.4(3) ?
C25 Pd1 N1 C11 22.2(5) ?
N2 Pd1 N1 C11 179.9(3) ?
C24 Pd1 N2 C1B 139.1(14) ?
C25 Pd1 N2 C1B 143.5(14) ?
N1 Pd1 N2 C1B -27.5(14) ?
C24 Pd1 N2 C6 161.4(3) ?
C25 Pd1 N2 C6 165.9(2) ?
N1 Pd1 N2 C6 -5.2(2) ?
C24 Pd1 N2 C17 -14.5(5) ?
C25 Pd1 N2 C17 -10.1(3) ?
N1 Pd1 N2 C17 178.8(2) ?
C6B N1 C1 C6 -81(4) ?
C11 N1 C1 C6 179.5(3) ?
Pd1 N1 C1 C6 -7.1(4) ?
C6B N1 C1 C2 96(4) ?
C11 N1 C1 C2 -3.7(6) ?
Pd1 N1 C1 C2 169.7(4) ?
N1 C1 C2 C10 -16.3(7) ?
C6 C1 C2 C10 160.8(3) ?
N1 C1 C2 C3 111.9(5) ?
C6 C1 C2 C3 -71.0(4) ?
N1 C1 C2 C7 -144.3(4) ?
C6 C1 C2 C7 32.8(3) ?
C10 C2 C3 C4 -158.1(3) ?
C1 C2 C3 C4 69.8(4) ?
C7 C2 C3 C4 -32.7(4) ?
C2 C3 C4 C5 -.1(4) ?
C3 C4 C5 C6 -69.8(4) ?
C3 C4 C5 C7 34.6(4) ?
C1B N2 C6 C1 86(3) ?
C17 N2 C6 C1 179.5(3) ?
Pd1 N2 C6 C1 3.4(4) ?
C1B N2 C6 C5 -89(3) ?
C17 N2 C6 C5 4.5(6) ?
Pd1 N2 C6 C5 -171.6(3) ?
N1 C1 C6 N2 2.6(5) ?
C2 C1 C6 N2 -175.1(3) ?
N1 C1 C6 C5 179.0(3) ?
C2 C1 C6 C5 1.2(4) ?
C7 C5 C6 N2 139.1(4) ?
C4 C5 C6 N2 -114.3(5) ?
C7 C5 C6 C1 -36.3(4) ?
C4 C5 C6 C1 70.3(4) ?
C6 C5 C7 C9 -61.8(4) ?
C4 C5 C7 C9 -170.2(4) ?
C6 C5 C7 C8 172.0(6) ?
C4 C5 C7 C8 63.6(7) ?
C6 C5 C7 C2 54.9(3) ?
C4 C5 C7 C2 -53.5(3) ?
C10 C2 C7 C5 175.8(3) ?
C1 C2 C7 C5 -53.8(3) ?
C3 C2 C7 C5 52.5(3) ?
C10 C2 C7 C9 -66.1(5) ?
C1 C2 C7 C9 64.3(4) ?
C3 C2 C7 C9 170.6(3) ?
C10 C2 C7 C8 59.6(7) ?
C1 C2 C7 C8 -170.0(6) ?
C3 C2 C7 C8 -63.7(6) ?
C6 N2 C1B C2B 96(4) ?
C17 N2 C1B C2B -4(4) ?
Pd1 N2 C1B C2B -159(3) ?
C6 N2 C1B C6B -77(3) ?
C17 N2 C1B C6B -177.4(19) ?
Pd1 N2 C1B C6B 28(3) ?
N2 C1B C2B C10B -37(4) ?
C6B C1B C2B C10B 137(2) ?
N2 C1B C2B C3B 114(3) ?
C6B C1B C2B C3B -72(2) ?
N2 C1B C2B C7B -140(3) ?
C6B C1B C2B C7B 34(2) ?
C10B C2B C3B C4B -139.0(18) ?
C1B C2B C3B C4B 68.2(19) ?
C7B C2B C3B C4B -36.1(18) ?
C2B C3B C4B C5B 5(2) ?
C3B C4B C5B C7B 31(2) ?
C3B C4B C5B C6B -74.9(18) ?
C1 N1 C6B C1B 95(5) ?
C11 N1 C6B C1B -174.5(17) ?
Pd1 N1 C6B C1B -17(3) ?
C1 N1 C6B C5B -90(6) ?
C11 N1 C6B C5B 0(5) ?
Pd1 N1 C6B C5B 158(3) ?
N2 C1B C6B N1 -8(4) ?
C2B C1B C6B N1 177(2) ?
N2 C1B C6B C5B 176(2) ?
C2B C1B C6B C5B 1(3) ?
C7B C5B C6B N1 147(4) ?
C4B C5B C6B N1 -102(4) ?
C7B C5B C6B C1B -38(2) ?
C4B C5B C6B C1B 74(2) ?
C6B C5B C7B C9B -63(2) ?
C4B C5B C7B C9B -170.2(18) ?
C6B C5B C7B C8B 163(2) ?
C4B C5B C7B C8B 56(3) ?
C6B C5B C7B C2B 55.9(16) ?
C4B C5B C7B C2B -51.6(16) ?
C10B C2B C7B C5B 176.2(14) ?
C1B C2B C7B C5B -56.1(15) ?
C3B C2B C7B C5B 52.6(14) ?
C10B C2B C7B C9B -61.7(18) ?
C1B C2B C7B C9B 66.1(19) ?
C3B C2B C7B C9B 174.8(17) ?
C10B C2B C7B C8B 66(2) ?
C1B C2B C7B C8B -166(2) ?
C3B C2B C7B C8B -58(2) ?
C1 N1 C11 C12 -80.3(4) y
C6B N1 C11 C12 -99.3(18) ?
Pd1 N1 C11 C12 107.1(3) ?
C1 N1 C11 C16 102.6(4) y
C6B N1 C11 C16 83.6(18) ?
Pd1 N1 C11 C16 -70.1(4) ?
C16 C11 C12 C13 -2.1(6) ?
N1 C11 C12 C13 -179.2(3) ?
C11 C12 C13 C14 .2(6) ?
C12 C13 C14 C15 .6(6) ?
C13 C14 C15 C16 .5(6) ?
C12 C11 C16 C15 3.1(5) ?
N1 C11 C16 C15 -179.7(3) ?
C14 C15 C16 C11 -2.3(6) ?
C1B N2 C17 C18 -118.4(16) ?
C6 N2 C17 C18 -143.2(3) y
Pd1 N2 C17 C18 32.4(4) ?
C1B N2 C17 C22 64.0(16) ?
C6 N2 C17 C22 39.2(4) y
Pd1 N2 C17 C22 -145.2(2) ?
C22 C17 C18 C19 -2.1(5) ?
N2 C17 C18 C19 -179.8(3) ?
C17 C18 C19 C20 .4(5) ?
C18 C19 C20 C21 .9(5) ?
C19 C20 C21 C22 -.6(5) ?
C20 C21 C22 C17 -1.1(5) ?
C18 C17 C22 C21 2.4(4) ?
N2 C17 C22 C21 180.0(3) ?
C25 Pd1 C24 C23 -115.0(3) ?
N1 Pd1 C24 C23 55.7(3) ?
N2 Pd1 C24 C23 -109.3(4) ?
N1 Pd1 C24 C25 170.71(16) ?
N2 Pd1 C24 C25 5.7(5) ?
C23 C24 C25 C26 -147.5(3) ?
Pd1 C24 C25 C26 109.2(3) ?
C23 C24 C25 Pd1 103.3(3) ?
C24 Pd1 C25 C26 -112.3(3) ?
N1 Pd1 C25 C26 -136.0(3) ?
N2 Pd1 C25 C26 69.7(3) ?
N1 Pd1 C25 C24 -23.8(4) ?
N2 Pd1 C25 C24 -178.00(16) ?
